data_4089156
loop_
_publ_author_name
'Mikus, Malte S.'
'Torker, Sebastian'
'Xu, Chaofan'
'Li, Bo'
'Hoveyda, Amir H.'

_publ_section_title
;
 Pentacoordinate Ruthenium(II) Catecholthiolate and Mercaptophenolate
 Catalysts for Olefin Metathesis: Anionic Ligand Exchange and Ease of
 Initiation
;
_journal_issue 22
_journal_name_full Organometallics
_journal_page_first 3878
_journal_paper_doi 10.1021/acs.organomet.6b00773
_journal_volume 35
_journal_year 2016
_chemical_formula_moiety 'C36 H38 N2 Ru S2, (C H2 Cl2)'
_chemical_formula_sum 'C37 H40 Cl2 N2 Ru S2'
_chemical_formula_weight 748.80
_chemical_name_systematic Ru-4n
_space_group_crystal_system triclinic
_space_group_IT_number 2
_space_group_name_Hall '-P 1'
_space_group_name_H-M_alt 'P -1'
_atom_sites_solution_hydrogens mixed
_atom_sites_solution_primary direct
_atom_sites_solution_secondary difmap
_audit_creation_method SHELXL-2014/6
_cell_angle_alpha 88.4690(10)
_cell_angle_beta 86.7790(10)
_cell_angle_gamma 73.9870(10)
_cell_formula_units_Z 2
_cell_length_a 8.4562(3)
_cell_length_b 12.3417(4)
_cell_length_c 17.4107(6)
_cell_measurement_reflns_used 9483
_cell_measurement_temperature 100(2)
_cell_measurement_theta_max 66.60
_cell_measurement_theta_min 2.54
_cell_volume 1743.67(10)
_computing_cell_refinement 'SAINT (Bruker, 2014)'
_computing_data_collection 'APEX2 (Bruker, 2014)'
_computing_data_reduction 'SAINT (Bruker, 2014)'
_computing_molecular_graphics 'Bruker SHELXTL'
_computing_publication_material 'Bruker SHELXTL'
_computing_structure_refinement 'SHELXL-2014 (Sheldrick, 2014)'
_computing_structure_solution 'SHELXL-2014 (Sheldrick, 2014)'
_diffrn_ambient_temperature 100(2)
_diffrn_measured_fraction_theta_full 0.998
_diffrn_measured_fraction_theta_max 0.997
_diffrn_measurement_device_type 'Bruker Kappa DUO CCD diffractometer'
_diffrn_measurement_method '\f and \w scans'
_diffrn_radiation_monochromator mirrors
_diffrn_radiation_type CuK\a
_diffrn_radiation_wavelength 1.54178
_diffrn_reflns_av_R_equivalents 0.0291
_diffrn_reflns_av_unetI/netI 0.0252
_diffrn_reflns_Laue_measured_fraction_full 0.998
_diffrn_reflns_Laue_measured_fraction_max 0.997
_diffrn_reflns_limit_h_max 10
_diffrn_reflns_limit_h_min -10
_diffrn_reflns_limit_k_max 13
_diffrn_reflns_limit_k_min -14
_diffrn_reflns_limit_l_max 20
_diffrn_reflns_limit_l_min -20
_diffrn_reflns_number 22718
_diffrn_reflns_point_group_measured_fraction_full 0.998
_diffrn_reflns_point_group_measured_fraction_max 0.997
_diffrn_reflns_theta_full 66.250
_diffrn_reflns_theta_max 66.633
_diffrn_reflns_theta_min 2.542
_diffrn_source 'microfocus sealed tube'
_diffrn_source_type 'Incoatec I\uS'
_exptl_absorpt_coefficient_mu 6.379
_exptl_absorpt_correction_T_max 0.7528
_exptl_absorpt_correction_T_min 0.5060
_exptl_absorpt_correction_type multi-scan
_exptl_absorpt_process_details
;
Sheldrick, G.M. (2013). SADABS. Bruker AXS Inc. Madison, WI USA.
;
_exptl_crystal_colour yellow
_exptl_crystal_density_diffrn 1.426
_exptl_crystal_density_meas ?
_exptl_crystal_density_method none
_exptl_crystal_description needle
_exptl_crystal_F_000 772
_exptl_crystal_size_max 0.380
_exptl_crystal_size_mid 0.050
_exptl_crystal_size_min 0.040
_refine_diff_density_max 1.070
_refine_diff_density_min -1.332
_refine_diff_density_rms 0.104
_refine_ls_extinction_coef na
_refine_ls_extinction_method none
_refine_ls_goodness_of_fit_ref 1.085
_refine_ls_hydrogen_treatment mixed
_refine_ls_matrix_type full
_refine_ls_number_parameters 415
_refine_ls_number_reflns 6144
_refine_ls_number_restraints 4
_refine_ls_restrained_S_all 1.085
_refine_ls_R_factor_all 0.0384
_refine_ls_R_factor_gt 0.0377
_refine_ls_shift/su_max 0.001
_refine_ls_shift/su_mean 0.000
_refine_ls_structure_factor_coef Fsqd
_refine_ls_weighting_details 'w=1/[\s^2^(Fo^2^)+(0.0514P)^2^+4.8195P] where P=(Fo^2^+2Fc^2^)/3'
_refine_ls_weighting_scheme calc
_refine_ls_wR_factor_gt 0.1048
_refine_ls_wR_factor_ref 0.1056
_reflns_Friedel_coverage 0.000
_reflns_number_gt 5992
_reflns_number_total 6144
_reflns_threshold_expression 'I > 2\s(I)'
_cod_data_source_file om6b00773_si_001.cif
_cod_data_source_block C36H38N2RuS2(CH2Cl2)
_cod_depositor_comments
;
The following automatic conversions were performed:

data item '_exptl_crystal_density_meas' value 'not measured' was
changed to '?' -- the value is perceived as not measured.

Automatic conversion script
Id: cif_fix_values 6909 2019-04-08 15:41:33Z antanas 
;
_cod_database_code 4089156
_shelx_space_group_comment
;
The symmetry employed for this shelxl refinement is uniquely defined
by the following loop, which should always be used as a source of
symmetry information in preference to the above space-group names.
They are only intended as comments.
;
_shelx_estimated_absorpt_t_min 0.195
_shelx_estimated_absorpt_t_max 0.784
_shelxl_version_number 2014/6

loop_
_space_group_symop_operation_xyz
'x, y, z'
'-x, -y, -z'

loop_
_atom_site_label
_atom_site_type_symbol
_atom_site_fract_x
_atom_site_fract_y
_atom_site_fract_z
_atom_site_U_iso_or_equiv
_atom_site_adp_type
_atom_site_occupancy
_atom_site_site_symmetry_order
_atom_site_calc_flag
_atom_site_refinement_flags_posn
_atom_site_refinement_flags_adp
Ru1 Ru 0.30626(3) 0.61512(2) 0.70171(2) 0.01502(10) Uani 1 1 d . .
S1 S 0.41623(10) 0.73015(7) 0.62412(5) 0.02142(18) Uani 1 1 d . .
S2 S 0.29941(10) 0.73949(7) 0.80081(5) 0.02167(18) Uani 1 1 d . .
N1 N 0.0384(4) 0.5661(2) 0.81834(16) 0.0214(6) Uani 1 1 d . .
N2 N -0.0626(3) 0.6702(2) 0.72072(16) 0.0192(6) Uani 1 1 d . .
C1 C 0.0773(4) 0.6099(3) 0.75089(18) 0.0178(6) Uani 1 1 d . .
C2 C -0.1415(4) 0.5897(3) 0.8340(2) 0.0280(8) Uani 1 1 d . .
H2A H -0.1745 0.6196 0.8864 0.034 Uiso 1 1 calc R U
H2B H -0.1788 0.5213 0.8280 0.034 Uiso 1 1 calc R U
C3 C -0.2099(4) 0.6784(3) 0.7729(2) 0.0249(7) Uani 1 1 d . .
H3A H -0.2992 0.6601 0.7459 0.030 Uiso 1 1 calc R U
H3B H -0.2517 0.7544 0.7953 0.030 Uiso 1 1 calc R U
C4 C 0.1477(4) 0.4886(3) 0.86765(19) 0.0205(7) Uani 1 1 d . .
C5 C 0.2036(4) 0.3750(3) 0.84755(19) 0.0221(7) Uani 1 1 d . .
C6 C 0.3105(4) 0.3020(3) 0.8960(2) 0.0260(8) Uani 1 1 d . .
H6 H 0.3480 0.2243 0.8836 0.031 Uiso 1 1 calc R U
C7 C 0.3643(4) 0.3386(4) 0.9619(2) 0.0293(8) Uani 1 1 d . .
C8 C 0.3024(5) 0.4515(4) 0.9808(2) 0.0286(8) Uani 1 1 d . .
H8 H 0.3380 0.4777 1.0258 0.034 Uiso 1 1 calc R U
C9 C 0.1898(5) 0.5278(3) 0.9362(2) 0.0245(7) Uani 1 1 d . .
C10 C 0.1124(5) 0.6458(3) 0.9642(2) 0.0340(9) Uani 1 1 d . .
H10A H 0.0858 0.6972 0.9200 0.051 Uiso 1 1 calc R U
H10B H 0.1896 0.6691 0.9956 0.051 Uiso 1 1 calc R U
H10C H 0.0113 0.6479 0.9952 0.051 Uiso 1 1 calc R U
C11 C 0.1538(5) 0.3296(3) 0.7763(2) 0.0276(8) Uani 1 1 d . .
H11A H 0.0457 0.3769 0.7622 0.041 Uiso 1 1 calc R U
H11B H 0.1477 0.2523 0.7862 0.041 Uiso 1 1 calc R U
H11C H 0.2354 0.3300 0.7341 0.041 Uiso 1 1 calc R U
C12 C 0.4810(6) 0.2562(4) 1.0125(3) 0.0452(11) Uani 1 1 d . .
H12A H 0.4226 0.2067 1.0394 0.068 Uiso 1 1 calc R U
H12B H 0.5225 0.2977 1.0502 0.068 Uiso 1 1 calc R U
H12C H 0.5735 0.2106 0.9807 0.068 Uiso 1 1 calc R U
C13 C -0.0842(4) 0.7163(3) 0.64398(19) 0.0191(7) Uani 1 1 d . .
C14 C -0.0676(4) 0.8234(3) 0.6266(2) 0.0208(7) Uani 1 1 d . .
C15 C -0.0949(4) 0.8640(3) 0.5511(2) 0.0250(8) Uani 1 1 d . .
H15 H -0.0803 0.9359 0.5377 0.030 Uiso 1 1 calc R U
C16 C -0.1422(4) 0.8031(3) 0.4953(2) 0.0275(8) Uani 1 1 d . .
C17 C -0.1627(4) 0.6977(3) 0.5159(2) 0.0260(8) Uani 1 1 d . .
H17 H -0.1968 0.6554 0.4785 0.031 Uiso 1 1 calc R U
C18 C -0.1345(4) 0.6528(3) 0.5894(2) 0.0216(7) Uani 1 1 d . .
C19 C -0.0305(5) 0.8972(3) 0.6863(2) 0.0262(8) Uani 1 1 d . .
H19A H -0.0154 0.8564 0.7355 0.039 Uiso 1 1 calc R U
H19B H -0.1224 0.9657 0.6920 0.039 Uiso 1 1 calc R U
H19C H 0.0704 0.9178 0.6702 0.039 Uiso 1 1 calc R U
C20 C -0.1770(6) 0.8491(4) 0.4153(2) 0.0425(11) Uani 1 1 d . .
H20A H -0.1739 0.9279 0.4128 0.064 Uiso 1 1 calc R U
H20B H -0.2863 0.8446 0.4023 0.064 Uiso 1 1 calc R U
H20C H -0.0935 0.8046 0.3787 0.064 Uiso 1 1 calc R U
C21 C -0.1619(5) 0.5393(3) 0.6084(2) 0.0282(8) Uani 1 1 d . .
H21A H -0.2749 0.5495 0.6295 0.042 Uiso 1 1 calc R U
H21B H -0.0842 0.5004 0.6466 0.042 Uiso 1 1 calc R U
H21C H -0.1443 0.4943 0.5616 0.042 Uiso 1 1 calc R U
C22 C 0.4428(4) 0.4989(3) 0.75886(19) 0.0197(7) Uani 1 1 d D .
H22 H 0.467(5) 0.502(3) 0.8099(13) 0.024 Uiso 1 1 d D U
C23 C 0.5450(4) 0.3980(3) 0.72139(19) 0.0190(7) Uani 1 1 d . .
C24 C 0.6560(4) 0.3102(3) 0.7590(2) 0.0243(7) Uani 1 1 d . .
H24 H 0.6636 0.3117 0.8132 0.029 Uiso 1 1 calc R U
C25 C 0.7548(5) 0.2212(3) 0.7167(2) 0.0280(8) Uani 1 1 d . .
H25 H 0.8310 0.1616 0.7419 0.034 Uiso 1 1 calc R U
C26 C 0.7432(5) 0.2185(3) 0.6372(2) 0.0286(8) Uani 1 1 d . .
H26 H 0.8122 0.1572 0.6087 0.034 Uiso 1 1 calc R U
C27 C 0.6316(4) 0.3046(3) 0.5993(2) 0.0244(7) Uani 1 1 d . .
H27 H 0.6235 0.3022 0.5452 0.029 Uiso 1 1 calc R U
C28 C 0.5324(4) 0.3938(3) 0.64136(19) 0.0188(7) Uani 1 1 d . .
C29 C 0.4164(4) 0.4934(3) 0.60668(19) 0.0207(7) Uani 1 1 d D .
H29 H 0.468(5) 0.530(3) 0.5690(18) 0.025 Uiso 1 1 d D U
C30 C 0.2484(5) 0.5119(3) 0.6106(2) 0.0257(8) Uani 1 1 d D .
H30A H 0.200(5) 0.457(3) 0.634(2) 0.031 Uiso 1 1 d D U
H30B H 0.182(5) 0.558(3) 0.573(2) 0.031 Uiso 1 1 d D U
C31 C 0.4353(4) 0.8397(3) 0.6822(2) 0.0241(7) Uani 1 1 d . .
C32 C 0.5080(5) 0.9207(3) 0.6503(3) 0.0321(9) Uani 1 1 d . .
H32 H 0.5460 0.9162 0.5978 0.039 Uiso 1 1 calc R U
C33 C 0.5244(5) 1.0071(3) 0.6951(3) 0.0406(11) Uani 1 1 d . .
H33 H 0.5713 1.0631 0.6730 0.049 Uiso 1 1 calc R U
C34 C 0.4729(5) 1.0123(3) 0.7715(3) 0.0402(11) Uani 1 1 d . .
H34 H 0.4861 1.0715 0.8021 0.048 Uiso 1 1 calc R U
C35 C 0.4017(5) 0.9320(3) 0.8048(3) 0.0323(9) Uani 1 1 d . .
H35 H 0.3665 0.9366 0.8577 0.039 Uiso 1 1 calc R U
C36 C 0.3822(4) 0.8445(3) 0.7600(2) 0.0243(7) Uani 1 1 d . .
C1S C 0.9977(8) 0.9760(5) 0.8909(4) 0.0639(15) Uani 1 1 d . .
H1S1 H 1.0702 0.9288 0.9289 0.077 Uiso 1 1 calc R U
H1S2 H 1.0468 0.9534 0.8389 0.077 Uiso 1 1 calc R U
Cl1S Cl 0.9871(2) 1.11707(13) 0.90473(9) 0.0757(4) Uani 1 1 d . .
Cl2S Cl 0.8040(2) 0.95212(17) 0.90083(13) 0.0885(5) Uani 1 1 d . .

loop_
_atom_site_aniso_label
_atom_site_aniso_U_11
_atom_site_aniso_U_22
_atom_site_aniso_U_33
_atom_site_aniso_U_23
_atom_site_aniso_U_13
_atom_site_aniso_U_12
Ru1 0.01560(14) 0.01562(14) 0.01373(14) -0.00049(9) 0.00075(9) -0.00436(10)
S1 0.0220(4) 0.0207(4) 0.0216(4) 0.0033(3) 0.0015(3) -0.0069(3)
S2 0.0262(4) 0.0198(4) 0.0190(4) -0.0035(3) -0.0019(3) -0.0059(3)
N1 0.0200(14) 0.0236(15) 0.0184(14) 0.0030(11) 0.0037(11) -0.0034(12)
N2 0.0158(13) 0.0202(14) 0.0206(14) 0.0014(11) 0.0028(11) -0.0040(11)
C1 0.0193(16) 0.0169(16) 0.0177(16) -0.0033(12) 0.0025(12) -0.0062(13)
C2 0.0220(18) 0.032(2) 0.0283(19) 0.0061(16) 0.0065(15) -0.0059(15)
C3 0.0189(17) 0.0279(19) 0.0249(18) 0.0019(14) 0.0064(14) -0.0031(14)
C4 0.0205(16) 0.0248(18) 0.0159(16) 0.0033(13) 0.0030(13) -0.0070(14)
C5 0.0227(17) 0.0261(18) 0.0175(16) 0.0036(14) 0.0023(13) -0.0081(14)
C6 0.0254(18) 0.0267(19) 0.0228(18) 0.0036(14) 0.0037(14) -0.0034(15)
C7 0.0219(18) 0.044(2) 0.0192(17) 0.0087(16) 0.0014(14) -0.0060(16)
C8 0.0283(19) 0.048(2) 0.0135(16) 0.0007(15) 0.0016(14) -0.0181(17)
C9 0.0285(18) 0.0295(19) 0.0177(16) 0.0012(14) 0.0064(14) -0.0134(15)
C10 0.046(2) 0.036(2) 0.0224(18) -0.0062(16) 0.0096(17) -0.0177(19)
C11 0.036(2) 0.0238(19) 0.0242(18) 0.0000(14) -0.0026(15) -0.0110(16)
C12 0.034(2) 0.064(3) 0.031(2) 0.012(2) -0.0079(18) 0.000(2)
C13 0.0152(15) 0.0193(17) 0.0206(16) 0.0023(13) 0.0016(12) -0.0017(13)
C14 0.0146(15) 0.0201(17) 0.0267(18) 0.0003(14) 0.0000(13) -0.0036(13)
C15 0.0193(17) 0.0230(18) 0.0316(19) 0.0096(15) -0.0004(14) -0.0050(14)
C16 0.0190(17) 0.037(2) 0.0237(18) 0.0061(15) 0.0006(14) -0.0041(15)
C17 0.0185(17) 0.033(2) 0.0243(18) -0.0047(15) -0.0021(14) -0.0035(15)
C18 0.0142(16) 0.0212(17) 0.0282(18) -0.0021(14) 0.0010(13) -0.0031(13)
C19 0.0273(19) 0.0168(17) 0.034(2) 0.0007(14) -0.0045(15) -0.0047(14)
C20 0.036(2) 0.062(3) 0.029(2) 0.015(2) -0.0075(18) -0.013(2)
C21 0.0249(18) 0.0222(19) 0.038(2) -0.0035(15) -0.0035(16) -0.0069(15)
C22 0.0247(17) 0.0203(17) 0.0158(16) -0.0011(13) 0.0042(13) -0.0100(14)
C23 0.0182(16) 0.0192(17) 0.0218(17) -0.0003(13) 0.0022(13) -0.0095(13)
C24 0.0261(18) 0.0236(18) 0.0249(18) 0.0023(14) -0.0032(14) -0.0096(15)
C25 0.0268(19) 0.0186(18) 0.037(2) 0.0020(15) -0.0044(16) -0.0038(14)
C26 0.0290(19) 0.0165(17) 0.039(2) -0.0050(15) 0.0057(16) -0.0047(15)
C27 0.0288(19) 0.0223(18) 0.0225(17) -0.0024(14) 0.0028(14) -0.0084(15)
C28 0.0191(16) 0.0173(16) 0.0213(16) -0.0005(13) 0.0021(13) -0.0076(13)
C29 0.0275(18) 0.0192(17) 0.0141(15) -0.0037(13) 0.0017(13) -0.0044(14)
C30 0.031(2) 0.028(2) 0.0180(17) -0.0108(14) -0.0002(14) -0.0077(16)
C31 0.0169(16) 0.0174(17) 0.037(2) 0.0010(14) -0.0031(14) -0.0027(13)
C32 0.0202(18) 0.025(2) 0.050(2) 0.0075(17) -0.0009(17) -0.0063(15)
C33 0.026(2) 0.023(2) 0.076(3) 0.006(2) -0.005(2) -0.0102(16)
C34 0.029(2) 0.0189(19) 0.073(3) -0.0081(19) -0.013(2) -0.0056(16)
C35 0.0263(19) 0.0225(19) 0.046(2) -0.0089(17) -0.0078(17) -0.0014(15)
C36 0.0187(16) 0.0166(17) 0.037(2) -0.0012(14) -0.0076(14) -0.0018(13)
C1S 0.069(4) 0.060(4) 0.060(3) -0.010(3) -0.007(3) -0.012(3)
Cl1S 0.1054(13) 0.0500(8) 0.0676(9) -0.0048(7) 0.0004(8) -0.0154(8)
Cl2S 0.0634(9) 0.0911(12) 0.1132(14) -0.0214(11) -0.0045(9) -0.0229(9)

loop_
_atom_type_symbol
_atom_type_description
_atom_type_scat_dispersion_real
_atom_type_scat_dispersion_imag
_atom_type_scat_source
C C 0.0181 0.0091 'International Tables Vol C Tables 4.2.6.8 and 6.1.1.4'
H H 0.0000 0.0000 'International Tables Vol C Tables 4.2.6.8 and 6.1.1.4'
N N 0.0311 0.0180 'International Tables Vol C Tables 4.2.6.8 and 6.1.1.4'
Cl Cl 0.3639 0.7018 'International Tables Vol C Tables 4.2.6.8 and 6.1.1.4'
S S 0.3331 0.5567 'International Tables Vol C Tables 4.2.6.8 and 6.1.1.4'
Ru Ru 0.0552 3.2960 'International Tables Vol C Tables 4.2.6.8 and 6.1.1.4'

loop_
_geom_angle_atom_site_label_1
_geom_angle_atom_site_label_2
_geom_angle_atom_site_label_3
_geom_angle
C22 Ru1 C1 99.29(14)
C22 Ru1 C30 98.74(15)
C1 Ru1 C30 84.03(13)
C22 Ru1 C29 80.37(13)
C1 Ru1 C29 117.19(13)
C30 Ru1 C29 35.83(14)
C22 Ru1 S1 120.50(10)
C1 Ru1 S1 139.08(9)
C30 Ru1 S1 97.94(11)
C29 Ru1 S1 81.20(9)
C22 Ru1 S2 89.43(10)
C1 Ru1 S2 83.93(9)
C30 Ru1 S2 166.40(10)
C29 Ru1 S2 157.65(10)
S1 Ru1 S2 87.08(3)
C31 S1 Ru1 106.60(13)
C36 S2 Ru1 105.64(13)
C1 N1 C4 127.5(3)
C1 N1 C2 112.6(3)
C4 N1 C2 119.2(3)
C1 N2 C13 127.7(3)
C1 N2 C3 113.1(3)
C13 N2 C3 119.0(3)
N2 C1 N1 108.1(3)
N2 C1 Ru1 120.9(2)
N1 C1 Ru1 130.3(2)
N1 C2 C3 102.5(3)
N1 C2 H2A 111.3
C3 C2 H2A 111.3
N1 C2 H2B 111.3
C3 C2 H2B 111.3
H2A C2 H2B 109.2
N2 C3 C2 101.7(3)
N2 C3 H3A 111.4
C2 C3 H3A 111.4
N2 C3 H3B 111.4
C2 C3 H3B 111.4
H3A C3 H3B 109.3
C5 C4 C9 121.7(3)
C5 C4 N1 119.1(3)
C9 C4 N1 119.1(3)
C6 C5 C4 117.9(3)
C6 C5 C11 119.3(3)
C4 C5 C11 122.8(3)
C7 C6 C5 122.4(4)
C7 C6 H6 118.8
C5 C6 H6 118.8
C6 C7 C8 117.9(3)
C6 C7 C12 120.4(4)
C8 C7 C12 121.7(4)
C7 C8 C9 122.4(3)
C7 C8 H8 118.8
C9 C8 H8 118.8
C8 C9 C4 117.5(3)
C8 C9 C10 120.0(3)
C4 C9 C10 122.4(3)
C9 C10 H10A 109.5
C9 C10 H10B 109.5
H10A C10 H10B 109.5
C9 C10 H10C 109.5
H10A C10 H10C 109.5
H10B C10 H10C 109.5
C5 C11 H11A 109.5
C5 C11 H11B 109.5
H11A C11 H11B 109.5
C5 C11 H11C 109.5
H11A C11 H11C 109.5
H11B C11 H11C 109.5
C7 C12 H12A 109.5
C7 C12 H12B 109.5
H12A C12 H12B 109.5
C7 C12 H12C 109.5
H12A C12 H12C 109.5
H12B C12 H12C 109.5
C14 C13 C18 121.5(3)
C14 C13 N2 120.9(3)
C18 C13 N2 117.3(3)
C13 C14 C15 117.7(3)
C13 C14 C19 122.2(3)
C15 C14 C19 120.0(3)
C16 C15 C14 122.4(3)
C16 C15 H15 118.8
C14 C15 H15 118.8
C15 C16 C17 118.0(3)
C15 C16 C20 122.0(4)
C17 C16 C20 119.9(4)
C18 C17 C16 121.9(3)
C18 C17 H17 119.0
C16 C17 H17 119.0
C17 C18 C13 118.4(3)
C17 C18 C21 119.3(3)
C13 C18 C21 122.3(3)
C14 C19 H19A 109.5
C14 C19 H19B 109.5
H19A C19 H19B 109.5
C14 C19 H19C 109.5
H19A C19 H19C 109.5
H19B C19 H19C 109.5
C16 C20 H20A 109.5
C16 C20 H20B 109.5
H20A C20 H20B 109.5
C16 C20 H20C 109.5
H20A C20 H20C 109.5
H20B C20 H20C 109.5
C18 C21 H21A 109.5
C18 C21 H21B 109.5
H21A C21 H21B 109.5
C18 C21 H21C 109.5
H21A C21 H21C 109.5
H21B C21 H21C 109.5
C23 C22 Ru1 120.8(2)
C23 C22 H22 112(3)
Ru1 C22 H22 126(3)
C24 C23 C28 119.7(3)
C24 C23 C22 124.4(3)
C28 C23 C22 115.8(3)
C25 C24 C23 119.5(3)
C25 C24 H24 120.3
C23 C24 H24 120.3
C24 C25 C26 120.4(3)
C24 C25 H25 119.8
C26 C25 H25 119.8
C27 C26 C25 120.6(3)
C27 C26 H26 119.7
C25 C26 H26 119.7
C28 C27 C26 119.2(3)
C28 C27 H27 120.4
C26 C27 H27 120.4
C27 C28 C23 120.5(3)
C27 C28 C29 123.9(3)
C23 C28 C29 115.4(3)
C30 C29 C28 123.8(3)
C30 C29 Ru1 70.93(19)
C28 C29 Ru1 107.6(2)
C30 C29 H29 121(3)
C28 C29 H29 113(3)
Ru1 C29 H29 109(3)
C29 C30 Ru1 73.2(2)
C29 C30 H30A 120(3)
Ru1 C30 H30A 109(3)
C29 C30 H30B 121(3)
Ru1 C30 H30B 112(3)
H30A C30 H30B 113(4)
C32 C31 C36 120.3(3)
C32 C31 S1 119.2(3)
C36 C31 S1 120.5(3)
C33 C32 C31 120.0(4)
C33 C32 H32 120.0
C31 C32 H32 120.0
C34 C33 C32 120.1(4)
C34 C33 H33 120.0
C32 C33 H33 120.0
C33 C34 C35 120.9(4)
C33 C34 H34 119.5
C35 C34 H34 119.5
C34 C35 C36 119.8(4)
C34 C35 H35 120.1
C36 C35 H35 120.1
C35 C36 C31 118.9(4)
C35 C36 S2 120.9(3)
C31 C36 S2 120.2(3)
Cl1S C1S Cl2S 111.7(3)
Cl1S C1S H1S1 109.3
Cl2S C1S H1S1 109.3
Cl1S C1S H1S2 109.3
Cl2S C1S H1S2 109.3
H1S1 C1S H1S2 107.9

loop_
_geom_bond_atom_site_label_1
_geom_bond_atom_site_label_2
_geom_bond_distance
Ru1 C22 1.876(3)
Ru1 C1 2.089(3)
Ru1 C30 2.218(3)
Ru1 C29 2.247(3)
Ru1 S1 2.2782(8)
Ru1 S2 2.3275(8)
S1 C31 1.758(4)
S2 C36 1.752(4)
N1 C1 1.342(4)
N1 C4 1.436(4)
N1 C2 1.479(5)
N2 C1 1.339(4)
N2 C13 1.440(4)
N2 C3 1.482(4)
C2 C3 1.524(5)
C2 H2A 0.9900
C2 H2B 0.9900
C3 H3A 0.9900
C3 H3B 0.9900
C4 C5 1.397(5)
C4 C9 1.400(5)
C5 C6 1.392(5)
C5 C11 1.502(5)
C6 C7 1.387(5)
C6 H6 0.9500
C7 C8 1.388(6)
C7 C12 1.510(5)
C8 C9 1.396(5)
C8 H8 0.9500
C9 C10 1.504(5)
C10 H10A 0.9800
C10 H10B 0.9800
C10 H10C 0.9800
C11 H11A 0.9800
C11 H11B 0.9800
C11 H11C 0.9800
C12 H12A 0.9800
C12 H12B 0.9800
C12 H12C 0.9800
C13 C14 1.391(5)
C13 C18 1.403(5)
C14 C15 1.402(5)
C14 C19 1.501(5)
C15 C16 1.384(6)
C15 H15 0.9500
C16 C17 1.394(6)
C16 C20 1.503(5)
C17 C18 1.387(5)
C17 H17 0.9500
C18 C21 1.507(5)
C19 H19A 0.9800
C19 H19B 0.9800
C19 H19C 0.9800
C20 H20A 0.9800
C20 H20B 0.9800
C20 H20C 0.9800
C21 H21A 0.9800
C21 H21B 0.9800
C21 H21C 0.9800
C22 C23 1.452(5)
C22 H22 0.928(19)
C23 C24 1.398(5)
C23 C28 1.407(5)
C24 C25 1.383(5)
C24 H24 0.9500
C25 C26 1.395(6)
C25 H25 0.9500
C26 C27 1.391(5)
C26 H26 0.9500
C27 C28 1.384(5)
C27 H27 0.9500
C28 C29 1.483(5)
C29 C30 1.374(5)
C29 H29 0.937(19)
C30 H30A 0.953(19)
C30 H30B 0.961(19)
C31 C32 1.398(5)
C31 C36 1.400(5)
C32 C33 1.379(6)
C32 H32 0.9500
C33 C34 1.374(7)
C33 H33 0.9500
C34 C35 1.393(6)
C34 H34 0.9500
C35 C36 1.400(5)
C35 H35 0.9500
C1S Cl1S 1.741(6)
C1S Cl2S 1.741(7)
C1S H1S1 0.9900
C1S H1S2 0.9900

loop_
_geom_torsion_atom_site_label_1
_geom_torsion_atom_site_label_2
_geom_torsion_atom_site_label_3
_geom_torsion_atom_site_label_4
_geom_torsion
C13 N2 C1 N1 -168.6(3)
C3 N2 C1 N1 5.4(4)
C13 N2 C1 Ru1 20.1(5)
C3 N2 C1 Ru1 -165.9(2)
C4 N1 C1 N2 174.6(3)
C2 N1 C1 N2 4.7(4)
C4 N1 C1 Ru1 -15.2(5)
C2 N1 C1 Ru1 174.9(3)
C1 N1 C2 C3 -12.1(4)
C4 N1 C2 C3 177.1(3)
C1 N2 C3 C2 -12.4(4)
C13 N2 C3 C2 162.2(3)
N1 C2 C3 N2 13.5(4)
C1 N1 C4 C5 -76.3(5)
C2 N1 C4 C5 93.1(4)
C1 N1 C4 C9 106.4(4)
C2 N1 C4 C9 -84.3(4)
C9 C4 C5 C6 -3.3(5)
N1 C4 C5 C6 179.4(3)
C9 C4 C5 C11 177.0(3)
N1 C4 C5 C11 -0.3(5)
C4 C5 C6 C7 -1.1(5)
C11 C5 C6 C7 178.6(3)
C5 C6 C7 C8 2.8(5)
C5 C6 C7 C12 -179.7(4)
C6 C7 C8 C9 -0.1(5)
C12 C7 C8 C9 -177.6(4)
C7 C8 C9 C4 -4.0(5)
C7 C8 C9 C10 173.0(3)
C5 C4 C9 C8 5.8(5)
N1 C4 C9 C8 -177.0(3)
C5 C4 C9 C10 -171.2(3)
N1 C4 C9 C10 6.0(5)
C1 N2 C13 C14 -89.1(4)
C3 N2 C13 C14 97.2(4)
C1 N2 C13 C18 95.6(4)
C3 N2 C13 C18 -78.1(4)
C18 C13 C14 C15 -3.2(5)
N2 C13 C14 C15 -178.3(3)
C18 C13 C14 C19 173.7(3)
N2 C13 C14 C19 -1.4(5)
C13 C14 C15 C16 2.2(5)
C19 C14 C15 C16 -174.8(3)
C14 C15 C16 C17 -0.1(5)
C14 C15 C16 C20 177.8(3)
C15 C16 C17 C18 -1.0(5)
C20 C16 C17 C18 -178.9(3)
C16 C17 C18 C13 0.0(5)
C16 C17 C18 C21 178.9(3)
C14 C13 C18 C17 2.2(5)
N2 C13 C18 C17 177.4(3)
C14 C13 C18 C21 -176.7(3)
N2 C13 C18 C21 -1.5(5)
C1 Ru1 C22 C23 116.9(3)
C30 Ru1 C22 C23 31.6(3)
C29 Ru1 C22 C23 0.7(3)
S1 Ru1 C22 C23 -73.0(3)
S2 Ru1 C22 C23 -159.3(3)
Ru1 C22 C23 C24 176.6(3)
Ru1 C22 C23 C28 -0.7(4)
C28 C23 C24 C25 1.3(5)
C22 C23 C24 C25 -175.9(3)
C23 C24 C25 C26 -0.4(5)
C24 C25 C26 C27 -0.5(6)
C25 C26 C27 C28 0.4(5)
C26 C27 C28 C23 0.5(5)
C26 C27 C28 C29 176.1(3)
C24 C23 C28 C27 -1.4(5)
C22 C23 C28 C27 176.1(3)
C24 C23 C28 C29 -177.4(3)
C22 C23 C28 C29 0.1(4)
C27 C28 C29 C30 106.1(4)
C23 C28 C29 C30 -78.1(4)
C27 C28 C29 Ru1 -175.5(3)
C23 C28 C29 Ru1 0.4(4)
C28 C29 C30 Ru1 98.9(3)
Ru1 S1 C31 C32 176.8(3)
Ru1 S1 C31 C36 -1.7(3)
C36 C31 C32 C33 -1.4(5)
S1 C31 C32 C33 -179.8(3)
C31 C32 C33 C34 1.5(6)
C32 C33 C34 C35 -0.9(6)
C33 C34 C35 C36 0.1(6)
C34 C35 C36 C31 0.0(5)
C34 C35 C36 S2 177.9(3)
C32 C31 C36 C35 0.6(5)
S1 C31 C36 C35 179.0(3)
C32 C31 C36 S2 -177.3(3)
S1 C31 C36 S2 1.2(4)
Ru1 S2 C36 C35 -177.9(3)
Ru1 S2 C36 C31 0.0(3)
